data_4502330
loop_
_publ_author_name
'Reger, Daniel L.'
'Sirianni, Eric'
'Horger, Jacob J.'
'Smith, Mark D.'
'Semeniuc, Radu F.'

_publ_section_title
;
 Supramolecular Architectures of Metal Complexes Controlled by a Strong
 \p&#x00B7;&#x00B7;&#x00B7;\p Stacking, 1,8-Naphthalimide Functionalized
 Third Generation Tris(pyrazolyl)methane Ligand
;
_journal_issue 1
_journal_name_full 'Crystal Growth &amp; Design'
_journal_page_first 386
_journal_paper_doi 10.1021/cg901000d
_journal_volume 10
_journal_year 2010
_chemical_formula_moiety 'C62 H50 Cu N14 O6, 2(B F4), 3(C2 H3 N), 0.5(C4 H10 O)'
_chemical_formula_sum 'C70 H64 B2 Cu F8 N17 O6.5'
_chemical_formula_weight 1484.54
_chemical_name_systematic
; 
 ? 
;
_space_group_IT_number 15
_symmetry_cell_setting monoclinic
_symmetry_space_group_name_Hall '-C 2yc'
_symmetry_space_group_name_H-M 'C 1 2/c 1'
_atom_sites_solution_hydrogens geom
_atom_sites_solution_primary direct
_atom_sites_solution_secondary difmap
_audit_creation_method SHELXL-97
_cell_angle_alpha 90.00
_cell_angle_beta 108.6270(10)
_cell_angle_gamma 90.00
_cell_formula_units_Z 4
_cell_length_a 29.3169(16)
_cell_length_b 9.5421(5)
_cell_length_c 26.2643(14)
_cell_measurement_reflns_used 8473
_cell_measurement_temperature 150(1)
_cell_measurement_theta_max 23.520
_cell_measurement_theta_min 2.256
_cell_volume 6962.4(6)
_computing_cell_refinement 'SAINT-Plus Version 6.45 (Bruker, 2001)'
_computing_data_collection 'SMART Version 5.625 (Bruker, 2001)'
_computing_data_reduction 'SAINT-Plus Version 6.45 (Bruker, 2001)'
_computing_molecular_graphics various
_computing_publication_material 'SHELXTL Version 6.14 (Bruker, 2000)'
_computing_structure_refinement 'SHELXL-97 (Sheldrick, 1997)'
_computing_structure_solution 'SHELXS-97 (Sheldrick, 1990)'
_diffrn_ambient_temperature 150(1)
_diffrn_measured_fraction_theta_full 1.000
_diffrn_measured_fraction_theta_max 1.000
_diffrn_measurement_device_type 'Bruker SMART APEX CCD diffractometer'
_diffrn_measurement_method 'omega scans'
_diffrn_radiation_monochromator graphite
_diffrn_radiation_source 'fine-focus sealed tube'
_diffrn_radiation_type MoK\a
_diffrn_radiation_wavelength 0.71073
_diffrn_reflns_av_R_equivalents 0.0567
_diffrn_reflns_av_sigmaI/netI 0.0389
_diffrn_reflns_limit_h_max 33
_diffrn_reflns_limit_h_min -33
_diffrn_reflns_limit_k_max 10
_diffrn_reflns_limit_k_min -10
_diffrn_reflns_limit_l_max 30
_diffrn_reflns_limit_l_min -30
_diffrn_reflns_number 33492
_diffrn_reflns_theta_full 24.13
_diffrn_reflns_theta_max 24.13
_diffrn_reflns_theta_min 1.47
_exptl_absorpt_coefficient_mu 0.402
_exptl_absorpt_correction_type none
_exptl_crystal_colour 'pale blue'
_exptl_crystal_density_diffrn 1.416
_exptl_crystal_density_method 'not measured'
_exptl_crystal_description needle
_exptl_crystal_F_000 3064
_exptl_crystal_size_max 0.52
_exptl_crystal_size_mid 0.12
_exptl_crystal_size_min 0.10
_refine_diff_density_max 0.437
_refine_diff_density_min -0.285
_refine_diff_density_rms 0.057
_refine_ls_extinction_method none
_refine_ls_goodness_of_fit_ref 0.972
_refine_ls_hydrogen_treatment constr
_refine_ls_matrix_type full
_refine_ls_number_parameters 496
_refine_ls_number_reflns 5546
_refine_ls_number_restraints 11
_refine_ls_restrained_S_all 0.975
_refine_ls_R_factor_all 0.0572
_refine_ls_R_factor_gt 0.0424
_refine_ls_shift/su_max 0.001
_refine_ls_shift/su_mean 0.000
_refine_ls_structure_factor_coef Fsqd
_refine_ls_weighting_details 'calc w=1/[\s^2^(Fo^2^)+(0.0696P)^2^+0.0000P] where P=(Fo^2^+2Fc^2^)/3'
_refine_ls_weighting_scheme calc
_refine_ls_wR_factor_gt 0.1059
_refine_ls_wR_factor_ref 0.1125
_reflns_number_gt 4120
_reflns_number_total 5546
_reflns_threshold_expression >2sigma(I)
_cod_data_source_file cg901000d_si_004.cif
_cod_data_source_block anti3
_cod_depositor_comments
;
The following automatic conversions were performed:

'_symmetry_cell_setting' value 'Monoclinic' changed to 'monoclinic'
according to /home/saulius/struct/CIF-dictionaries/cif_core.dic
dictionary named 'cif_core.dic' version 2.4.2 from 2011-04-26.

Automatic conversion script
Id: cif_fix_values 1715 2011-07-08 13:25:40Z adriana 
;
_cod_original_sg_symbol_H-M 'C 2/c'
_cod_original_formula_sum 'C70 H64 B2 Cu F8 N17 O6.50'
_cod_database_code 4502330

loop_
_symmetry_equiv_pos_as_xyz
'x, y, z'
'-x, y, -z+1/2'
'x+1/2, y+1/2, z'
'-x+1/2, y+1/2, -z+1/2'
'-x, -y, -z'
'x, -y, z-1/2'
'-x+1/2, -y+1/2, -z'
'x+1/2, -y+1/2, z-1/2'

loop_
_atom_site_label
_atom_site_type_symbol
_atom_site_fract_x
_atom_site_fract_y
_atom_site_fract_z
_atom_site_U_iso_or_equiv
_atom_site_adp_type
_atom_site_occupancy
_atom_site_symmetry_multiplicity
_atom_site_calc_flag
_atom_site_refinement_flags
_atom_site_disorder_assembly
_atom_site_disorder_group
Cu1 Cu 0.7500 0.7500 0.5000 0.03700(15) Uani 1 2 d S . .
C1 C 0.73511(9) 0.8257(3) 0.61096(10) 0.0393(6) Uani 1 1 d . . .
C2 C 0.72779(9) 0.8574(3) 0.66475(10) 0.0410(6) Uani 1 1 d . . .
H2A H 0.7491 0.7971 0.6932 0.049 Uiso 1 1 calc R . .
H2B H 0.7359 0.9565 0.6747 0.049 Uiso 1 1 calc R . .
C3 C 0.67205(9) 0.8411(3) 0.71183(10) 0.0434(6) Uani 1 1 d . . .
H3A H 0.6787 0.9376 0.7262 0.052 Uiso 1 1 calc R . .
H3B H 0.6938 0.7758 0.7377 0.052 Uiso 1 1 calc R . .
C4 C 0.62095(9) 0.8033(3) 0.70345(9) 0.0376(6) Uani 1 1 d . . .
C5 C 0.60863(10) 0.6723(3) 0.71725(10) 0.0449(7) Uani 1 1 d . . .
H5 H 0.6334 0.6080 0.7348 0.054 Uiso 1 1 calc R . .
C6 C 0.56095(10) 0.6326(3) 0.70599(10) 0.0452(7) Uani 1 1 d . . .
H6 H 0.5533 0.5428 0.7166 0.054 Uiso 1 1 calc R . .
C7 C 0.52435(9) 0.7243(3) 0.67910(10) 0.0394(6) Uani 1 1 d . . .
C8 C 0.53647(9) 0.8565(3) 0.66633(10) 0.0431(6) Uani 1 1 d . . .
H8 H 0.5117 0.9209 0.6488 0.052 Uiso 1 1 calc R . .
C9 C 0.58417(10) 0.8969(3) 0.67870(10) 0.0439(6) Uani 1 1 d . . .
H9 H 0.5918 0.9890 0.6702 0.053 Uiso 1 1 calc R . .
C10 C 0.47245(9) 0.6758(3) 0.66089(10) 0.0455(7) Uani 1 1 d . . .
H10A H 0.4657 0.6241 0.6904 0.055 Uiso 1 1 calc R . .
H10B H 0.4508 0.7581 0.6518 0.055 Uiso 1 1 calc R . .
C11 C 0.67625(9) 1.0230(3) 0.57205(11) 0.0461(7) Uani 1 1 d . . .
H11 H 0.6720 1.0589 0.6040 0.055 Uiso 1 1 calc R . .
C12 C 0.65550(10) 1.0726(3) 0.52151(12) 0.0555(8) Uani 1 1 d . . .
H12 H 0.6338 1.1491 0.5109 0.067 Uiso 1 1 calc R . .
C13 C 0.67254(11) 0.9883(3) 0.48851(12) 0.0545(7) Uani 1 1 d . . .
H13 H 0.6637 0.9981 0.4506 0.065 Uiso 1 1 calc R . .
C21 C 0.82211(10) 0.8968(3) 0.66041(12) 0.0565(8) Uani 1 1 d . . .
H21 H 0.8201 0.9159 0.6951 0.068 Uiso 1 1 calc R . .
C22 C 0.86226(11) 0.9072(4) 0.64520(13) 0.0706(9) Uani 1 1 d . . .
H22 H 0.8936 0.9355 0.6666 0.085 Uiso 1 1 calc R . .
C23 C 0.84744(12) 0.8676(4) 0.59168(13) 0.0673(9) Uani 1 1 d . . .
H23 H 0.8682 0.8640 0.5703 0.081 Uiso 1 1 calc R . .
C31 C 0.71124(11) 0.5746(3) 0.62418(12) 0.0565(8) Uani 1 1 d . . .
H31 H 0.7061 0.5836 0.6579 0.068 Uiso 1 1 calc R . .
C32 C 0.70597(12) 0.4557(3) 0.59444(12) 0.0619(8) Uani 1 1 d . . .
H32 H 0.6962 0.3661 0.6029 0.074 Uiso 1 1 calc R . .
C33 C 0.71779(10) 0.4923(3) 0.54923(11) 0.0516(7) Uani 1 1 d . . .
H33 H 0.7175 0.4295 0.5210 0.062 Uiso 1 1 calc R . .
C41 C 0.45139(8) 0.6496(3) 0.56304(10) 0.0396(6) Uani 1 1 d . . .
C42 C 0.44273(8) 0.5587(3) 0.51570(10) 0.0371(6) Uani 1 1 d . . .
C43 C 0.44753(8) 0.4116(3) 0.52204(10) 0.0364(6) Uani 1 1 d . . .
C44 C 0.46159(9) 0.3507(3) 0.57352(10) 0.0409(6) Uani 1 1 d . . .
C45 C 0.46998(9) 0.4400(3) 0.62147(11) 0.0417(6) Uani 1 1 d . . .
C46 C 0.43010(9) 0.6160(3) 0.46500(11) 0.0466(7) Uani 1 1 d . . .
H46 H 0.4274 0.7148 0.4608 0.056 Uiso 1 1 calc R . .
C47 C 0.42114(10) 0.5302(3) 0.41962(11) 0.0525(7) Uani 1 1 d . . .
H47 H 0.4122 0.5711 0.3848 0.063 Uiso 1 1 calc R . .
C48 C 0.42519(9) 0.3891(3) 0.42510(11) 0.0501(7) Uani 1 1 d . . .
H48 H 0.4187 0.3322 0.3939 0.060 Uiso 1 1 calc R . .
C49 C 0.43888(9) 0.3251(3) 0.47613(11) 0.0435(6) Uani 1 1 d . . .
C50 C 0.44474(11) 0.1792(3) 0.48353(13) 0.0590(8) Uani 1 1 d . . .
H50 H 0.4391 0.1197 0.4531 0.071 Uiso 1 1 calc R . .
C51 C 0.45839(12) 0.1224(3) 0.53379(14) 0.0663(9) Uani 1 1 d . . .
H51 H 0.4621 0.0238 0.5381 0.080 Uiso 1 1 calc R . .
C52 C 0.46697(11) 0.2081(3) 0.57887(13) 0.0577(8) Uani 1 1 d . . .
H52 H 0.4767 0.1673 0.6137 0.069 Uiso 1 1 calc R . .
N1 N 0.46314(7) 0.5836(2) 0.61326(8) 0.0387(5) Uani 1 1 d . . .
N11 N 0.70264(9) 0.8928(2) 0.51662(8) 0.0500(6) Uani 1 1 d . . .
N12 N 0.70414(7) 0.9131(2) 0.56855(8) 0.0388(5) Uani 1 1 d . . .
N21 N 0.80129(9) 0.8355(2) 0.57376(9) 0.0536(6) Uani 1 1 d . . .
N22 N 0.78567(8) 0.8542(2) 0.61695(8) 0.0433(5) Uani 1 1 d . . .
N31 N 0.72959(8) 0.6261(2) 0.55045(8) 0.0443(5) Uani 1 1 d . . .
N32 N 0.72515(8) 0.6777(2) 0.59728(8) 0.0418(5) Uani 1 1 d . . .
O1 O 0.67941(6) 0.83151(18) 0.66005(6) 0.0406(4) Uani 1 1 d . . .
O2 O 0.44867(7) 0.77647(18) 0.56012(8) 0.0532(5) Uani 1 1 d . . .
O3 O 0.48156(7) 0.39186(19) 0.66704(7) 0.0551(5) Uani 1 1 d . . .
B1 B 0.68153(12) 0.2484(4) 0.70429(13) 0.0474(8) Uani 1 1 d . . .
F1 F 0.68470(6) 0.39003(16) 0.71359(6) 0.0634(5) Uani 1 1 d . . .
F2 F 0.72260(6) 0.20236(19) 0.69388(8) 0.0729(5) Uani 1 1 d . . .
F3 F 0.67909(7) 0.17959(18) 0.74973(7) 0.0762(6) Uani 1 1 d . . .
F4 F 0.64270(6) 0.21459(19) 0.66061(7) 0.0743(5) Uani 1 1 d . . .
C53 C 0.6919(3) 0.7404(13) 0.8981(5) 0.119(3) Uani 0.75 1 d PD A 1
C54 C 0.6779(5) 0.8115(16) 0.8513(5) 0.171(4) Uani 0.75 1 d PD A 1
H54A H 0.6829 0.9121 0.8585 0.257 Uiso 0.75 1 calc PR A 1
H54B H 0.6437 0.7936 0.8326 0.257 Uiso 0.75 1 calc PR A 1
H54C H 0.6970 0.7807 0.8288 0.257 Uiso 0.75 1 calc PR A 1
N51 N 0.7124(3) 0.6891(5) 0.9378(2) 0.130(2) Uani 0.75 1 d PD A 1
C55 C 0.5746(2) 1.0970(6) 0.7958(3) 0.0811(19) Uani 0.75 1 d P B 2
C56 C 0.56164(17) 1.1889(5) 0.75174(19) 0.0770(13) Uani 0.75 1 d P B 2
H56A H 0.5477 1.2742 0.7613 0.115 Uiso 0.75 1 calc PR B 2
H56B H 0.5380 1.1434 0.7211 0.115 Uiso 0.75 1 calc PR B 2
H56C H 0.5903 1.2131 0.7421 0.115 Uiso 0.75 1 calc PR B 2
N52 N 0.5868(3) 1.0272(8) 0.8346(2) 0.124(2) Uani 0.75 1 d P B 2
C57 C 0.7051(7) 0.731(4) 0.9056(13) 0.0773(19) Uiso 0.25 1 d PD C 3
H57A H 0.7270 0.7984 0.9294 0.116 Uiso 0.25 1 calc PR C 3
H57B H 0.7237 0.6517 0.8990 0.116 Uiso 0.25 1 calc PR C 3
H57C H 0.6818 0.6974 0.9225 0.116 Uiso 0.25 1 calc PR C 3
C58 C 0.6787(9) 0.801(2) 0.8530(12) 0.0773(19) Uiso 0.25 1 d PD C 3
H58A H 0.6642 0.7312 0.8247 0.093 Uiso 0.25 1 calc PR C 3
H58B H 0.7006 0.8624 0.8410 0.093 Uiso 0.25 1 calc PR C 3
O4 O 0.6396(3) 0.8882(10) 0.8663(4) 0.0773(19) Uiso 0.25 1 d PD C 3
C59 C 0.6267(5) 0.9949(14) 0.8260(6) 0.0773(19) Uiso 0.25 1 d PD C 3
H59A H 0.6345 0.9629 0.7939 0.093 Uiso 0.25 1 calc PR C 3
H59B H 0.6456 1.0806 0.8398 0.093 Uiso 0.25 1 calc PR C 3
C60 C 0.5741(6) 1.028(3) 0.8106(10) 0.0773(19) Uiso 0.25 1 d PD C 3
H60A H 0.5576 0.9541 0.8238 0.116 Uiso 0.25 1 calc PR C 3
H60B H 0.5606 1.0342 0.7714 0.116 Uiso 0.25 1 calc PR C 3
H60C H 0.5697 1.1180 0.8265 0.116 Uiso 0.25 1 calc PR C 3

loop_
_atom_site_aniso_label
_atom_site_aniso_U_11
_atom_site_aniso_U_22
_atom_site_aniso_U_33
_atom_site_aniso_U_23
_atom_site_aniso_U_13
_atom_site_aniso_U_12
Cu1 0.0432(3) 0.0392(3) 0.0361(3) 0.00404(19) 0.0232(2) 0.0061(2)
C1 0.0465(16) 0.0396(15) 0.0383(15) 0.0010(12) 0.0226(13) 0.0013(12)
C2 0.0414(15) 0.0506(16) 0.0354(14) -0.0020(12) 0.0182(12) -0.0022(12)
C3 0.0467(16) 0.0576(17) 0.0302(14) -0.0020(12) 0.0184(12) -0.0026(13)
C4 0.0420(15) 0.0443(15) 0.0301(13) -0.0051(11) 0.0166(12) -0.0037(12)
C5 0.0494(17) 0.0512(17) 0.0329(14) 0.0038(12) 0.0116(13) 0.0031(13)
C6 0.0533(17) 0.0470(16) 0.0373(15) 0.0012(12) 0.0174(13) -0.0112(14)
C7 0.0441(15) 0.0448(16) 0.0345(14) -0.0064(12) 0.0198(12) -0.0021(12)
C8 0.0421(16) 0.0407(15) 0.0493(16) -0.0033(12) 0.0184(13) 0.0051(12)
C9 0.0537(17) 0.0361(15) 0.0478(16) -0.0040(12) 0.0245(14) -0.0028(13)
C10 0.0459(16) 0.0533(17) 0.0430(16) -0.0086(13) 0.0224(13) -0.0055(13)
C11 0.0504(16) 0.0449(16) 0.0495(17) 0.0006(13) 0.0249(14) 0.0043(13)
C12 0.0559(18) 0.0609(19) 0.0526(18) 0.0165(15) 0.0214(15) 0.0153(15)
C13 0.067(2) 0.0566(19) 0.0397(16) 0.0100(14) 0.0169(15) 0.0016(15)
C21 0.0504(18) 0.077(2) 0.0481(18) 0.0101(16) 0.0240(15) 0.0000(15)
C22 0.0506(19) 0.107(3) 0.061(2) 0.0155(19) 0.0273(17) -0.0006(18)
C23 0.056(2) 0.094(3) 0.067(2) 0.0098(19) 0.0412(18) 0.0100(18)
C31 0.085(2) 0.0473(17) 0.0564(18) 0.0093(14) 0.0492(17) 0.0051(15)
C32 0.095(2) 0.0382(16) 0.073(2) 0.0040(15) 0.0550(19) -0.0010(15)
C33 0.072(2) 0.0390(17) 0.0543(18) -0.0005(13) 0.0343(16) 0.0019(14)
C41 0.0346(14) 0.0417(16) 0.0451(16) 0.0022(12) 0.0166(12) 0.0015(11)
C42 0.0303(13) 0.0399(15) 0.0433(15) 0.0000(12) 0.0148(12) 0.0034(11)
C43 0.0296(13) 0.0411(15) 0.0413(15) -0.0002(12) 0.0155(11) -0.0020(11)
C44 0.0407(15) 0.0388(15) 0.0463(16) 0.0004(12) 0.0183(13) -0.0052(11)
C45 0.0373(15) 0.0484(17) 0.0437(16) 0.0046(13) 0.0188(13) -0.0078(12)
C46 0.0444(16) 0.0483(16) 0.0480(17) 0.0058(14) 0.0158(13) 0.0092(13)
C47 0.0482(17) 0.067(2) 0.0405(16) 0.0026(15) 0.0118(13) 0.0079(14)
C48 0.0440(16) 0.063(2) 0.0437(17) -0.0112(14) 0.0141(13) -0.0016(14)
C49 0.0375(15) 0.0448(17) 0.0505(17) -0.0075(13) 0.0171(13) -0.0048(12)
C50 0.068(2) 0.0490(19) 0.063(2) -0.0154(16) 0.0250(17) -0.0099(15)
C51 0.091(2) 0.0353(17) 0.075(2) -0.0054(16) 0.030(2) -0.0057(16)
C52 0.070(2) 0.0459(18) 0.0585(19) 0.0066(15) 0.0216(16) -0.0055(15)
N1 0.0385(12) 0.0409(13) 0.0409(12) -0.0043(10) 0.0184(10) -0.0044(9)
N11 0.0751(17) 0.0477(14) 0.0331(12) 0.0022(11) 0.0254(12) 0.0032(12)
N12 0.0477(13) 0.0398(12) 0.0324(12) 0.0007(10) 0.0176(10) 0.0007(10)
N21 0.0571(16) 0.0654(16) 0.0523(15) 0.0042(12) 0.0369(13) 0.0070(12)
N22 0.0476(14) 0.0503(14) 0.0403(13) 0.0018(10) 0.0260(12) 0.0014(11)
N31 0.0596(14) 0.0395(13) 0.0412(13) 0.0011(10) 0.0264(11) 0.0054(11)
N32 0.0575(14) 0.0391(12) 0.0391(12) 0.0025(10) 0.0297(11) 0.0035(10)
O1 0.0403(10) 0.0546(11) 0.0319(9) -0.0036(8) 0.0185(8) -0.0015(8)
O2 0.0628(13) 0.0371(12) 0.0580(12) -0.0006(9) 0.0169(10) 0.0075(9)
O3 0.0666(13) 0.0552(12) 0.0437(12) 0.0082(9) 0.0181(10) -0.0109(10)
B1 0.054(2) 0.050(2) 0.0408(18) -0.0018(16) 0.0192(16) -0.0007(16)
F1 0.0918(13) 0.0443(10) 0.0609(11) -0.0017(8) 0.0339(10) 0.0012(8)
F2 0.0675(12) 0.0725(12) 0.0841(13) -0.0110(10) 0.0320(10) 0.0053(9)
F3 0.1227(16) 0.0598(11) 0.0557(11) -0.0003(9) 0.0421(11) -0.0154(10)
F4 0.0659(12) 0.0789(12) 0.0668(12) -0.0058(10) 0.0055(10) -0.0061(9)
C53 0.167(9) 0.094(6) 0.077(6) -0.041(5) 0.012(6) 0.016(6)
C54 0.138(7) 0.249(11) 0.084(5) -0.026(6) -0.025(5) 0.053(7)
N51 0.236(8) 0.080(3) 0.080(4) 0.008(3) 0.060(5) -0.034(4)
C55 0.106(4) 0.051(3) 0.114(5) -0.011(3) 0.074(4) -0.003(3)
C56 0.079(3) 0.078(3) 0.071(3) -0.019(3) 0.018(3) 0.016(3)
N52 0.164(7) 0.106(4) 0.132(6) 0.010(5) 0.091(5) 0.020(4)

loop_
_atom_type_symbol
_atom_type_description
_atom_type_scat_dispersion_real
_atom_type_scat_dispersion_imag
_atom_type_scat_source
C C 0.0033 0.0016 'International Tables Vol C Tables 4.2.6.8 and 6.1.1.4'
H H 0.0000 0.0000 'International Tables Vol C Tables 4.2.6.8 and 6.1.1.4'
B B 0.0013 0.0007 'International Tables Vol C Tables 4.2.6.8 and 6.1.1.4'
N N 0.0061 0.0033 'International Tables Vol C Tables 4.2.6.8 and 6.1.1.4'
O O 0.0106 0.0060 'International Tables Vol C Tables 4.2.6.8 and 6.1.1.4'
F F 0.0171 0.0103 'International Tables Vol C Tables 4.2.6.8 and 6.1.1.4'
Cu Cu 0.3201 1.2651 'International Tables Vol C Tables 4.2.6.8 and 6.1.1.4'

loop_
_geom_angle_atom_site_label_1
_geom_angle_atom_site_label_2
_geom_angle_atom_site_label_3
_geom_angle
_geom_angle_site_symmetry_1
_geom_angle_site_symmetry_3
N31 Cu1 N31 180.00(8) . 7_666
N31 Cu1 N11 83.57(8) . .
N31 Cu1 N11 96.44(8) 7_666 .
N31 Cu1 N11 96.44(8) . 7_666
N31 Cu1 N11 83.56(8) 7_666 7_666
N11 Cu1 N11 179.997(1) . 7_666
N31 Cu1 N21 84.31(9) . .
N31 Cu1 N21 95.69(9) 7_666 .
N11 Cu1 N21 83.49(8) . .
N11 Cu1 N21 96.51(9) 7_666 .
N31 Cu1 N21 95.69(9) . 7_666
N31 Cu1 N21 84.31(9) 7_666 7_666
N11 Cu1 N21 96.51(9) . 7_666
N11 Cu1 N21 83.49(8) 7_666 7_666
N21 Cu1 N21 180.0 . 7_666
N12 C1 N32 109.8(2) . .
N12 C1 N22 109.77(19) . .
N32 C1 N22 108.73(19) . .
N12 C1 C2 111.0(2) . .
N32 C1 C2 110.0(2) . .
N22 C1 C2 107.5(2) . .
O1 C2 C1 108.7(2) . .
O1 C2 H2A 110.0 . .
C1 C2 H2A 110.0 . .
O1 C2 H2B 110.0 . .
C1 C2 H2B 110.0 . .
H2A C2 H2B 108.3 . .
O1 C3 C4 106.93(19) . .
O1 C3 H3A 110.3 . .
C4 C3 H3A 110.3 . .
O1 C3 H3B 110.3 . .
C4 C3 H3B 110.3 . .
H3A C3 H3B 108.6 . .
C5 C4 C9 118.4(2) . .
C5 C4 C3 121.1(2) . .
C9 C4 C3 120.5(2) . .
C4 C5 C6 121.4(2) . .
C4 C5 H5 119.3 . .
C6 C5 H5 119.3 . .
C5 C6 C7 119.9(2) . .
C5 C6 H6 120.0 . .
C7 C6 H6 120.0 . .
C8 C7 C6 118.8(2) . .
C8 C7 C10 120.9(2) . .
C6 C7 C10 120.2(2) . .
C7 C8 C9 121.1(2) . .
C7 C8 H8 119.5 . .
C9 C8 H8 119.5 . .
C8 C9 C4 120.3(2) . .
C8 C9 H9 119.8 . .
C4 C9 H9 119.8 . .
N1 C10 C7 110.11(19) . .
N1 C10 H10A 109.6 . .
C7 C10 H10A 109.6 . .
N1 C10 H10B 109.6 . .
C7 C10 H10B 109.6 . .
H10A C10 H10B 108.2 . .
N12 C11 C12 107.2(2) . .
N12 C11 H11 126.4 . .
C12 C11 H11 126.4 . .
C11 C12 C13 105.7(2) . .
C11 C12 H12 127.1 . .
C13 C12 H12 127.1 . .
N11 C13 C12 111.2(3) . .
N11 C13 H13 124.4 . .
C12 C13 H13 124.4 . .
N22 C21 C22 107.3(3) . .
N22 C21 H21 126.3 . .
C22 C21 H21 126.3 . .
C21 C22 C23 104.9(3) . .
C21 C22 H22 127.5 . .
C23 C22 H22 127.5 . .
N21 C23 C22 112.3(3) . .
N21 C23 H23 123.9 . .
C22 C23 H23 123.9 . .
N32 C31 C32 107.8(2) . .
N32 C31 H31 126.1 . .
C32 C31 H31 126.1 . .
C31 C32 C33 105.6(3) . .
C31 C32 H32 127.2 . .
C33 C32 H32 127.2 . .
N31 C33 C32 111.0(2) . .
N31 C33 H33 124.5 . .
C32 C33 H33 124.5 . .
O2 C41 N1 119.9(2) . .
O2 C41 C42 123.0(2) . .
N1 C41 C42 117.1(2) . .
C46 C42 C43 119.6(2) . .
C46 C42 C41 120.3(2) . .
C43 C42 C41 120.1(2) . .
C44 C43 C42 120.7(2) . .
C44 C43 C49 119.7(2) . .
C42 C43 C49 119.6(2) . .
C52 C44 C43 119.8(2) . .
C52 C44 C45 120.2(2) . .
C43 C44 C45 120.0(2) . .
O3 C45 N1 120.1(2) . .
O3 C45 C44 122.5(2) . .
N1 C45 C44 117.4(2) . .
C42 C46 C47 120.7(3) . .
C42 C46 H46 119.7 . .
C47 C46 H46 119.7 . .
C48 C47 C46 120.3(3) . .
C48 C47 H47 119.9 . .
C46 C47 H47 119.9 . .
C47 C48 C49 121.3(3) . .
C47 C48 H48 119.3 . .
C49 C48 H48 119.3 . .
C50 C49 C48 123.0(3) . .
C50 C49 C43 118.6(3) . .
C48 C49 C43 118.4(2) . .
C51 C50 C49 120.8(3) . .
C51 C50 H50 119.6 . .
C49 C50 H50 119.6 . .
C50 C51 C52 120.4(3) . .
C50 C51 H51 119.8 . .
C52 C51 H51 119.8 . .
C44 C52 C51 120.7(3) . .
C44 C52 H52 119.6 . .
C51 C52 H52 119.6 . .
C45 N1 C41 124.6(2) . .
C45 N1 C10 118.4(2) . .
C41 N1 C10 116.8(2) . .
C13 N11 N12 105.3(2) . .
C13 N11 Cu1 134.81(18) . .
N12 N11 Cu1 119.37(16) . .
C11 N12 N11 110.6(2) . .
C11 N12 C1 129.5(2) . .
N11 N12 C1 119.79(19) . .
C23 N21 N22 104.6(2) . .
C23 N21 Cu1 137.45(19) . .
N22 N21 Cu1 117.73(17) . .
C21 N22 N21 110.9(2) . .
C21 N22 C1 130.2(2) . .
N21 N22 C1 118.9(2) . .
C33 N31 N32 105.7(2) . .
C33 N31 Cu1 133.27(18) . .
N32 N31 Cu1 121.07(16) . .
C31 N32 N31 109.9(2) . .
C31 N32 C1 130.2(2) . .
N31 N32 C1 119.92(19) . .
C2 O1 C3 110.84(18) . .
F1 B1 F4 111.8(3) . .
F1 B1 F3 109.5(2) . .
F4 B1 F3 110.6(3) . .
F1 B1 F2 109.5(2) . .
F4 B1 F2 107.5(2) . .
F3 B1 F2 107.9(3) . .
N51 C53 C54 166.5(15) . .
N52 C55 C56 175.7(8) . .
C55 C56 H56A 109.5 . .
C55 C56 H56B 109.5 . .
H56A C56 H56B 109.5 . .
C55 C56 H56C 109.5 . .
H56A C56 H56C 109.5 . .
H56B C56 H56C 109.5 . .
C58 C57 H57A 109.5 . .
C58 C57 H57B 109.5 . .
H57A C57 H57B 109.5 . .
C58 C57 H57C 109.5 . .
H57A C57 H57C 109.5 . .
H57B C57 H57C 109.5 . .
C57 C58 O4 103.4(15) . .
C57 C58 H58A 111.1 . .
O4 C58 H58A 111.1 . .
C57 C58 H58B 111.1 . .
O4 C58 H58B 111.1 . .
H58A C58 H58B 109.0 . .
C59 O4 C58 104.7(11) . .
O4 C59 C60 111.0(14) . .
O4 C59 H59A 109.4 . .
C60 C59 H59A 109.4 . .
O4 C59 H59B 109.4 . .
C60 C59 H59B 109.4 . .
H59A C59 H59B 108.0 . .
C59 C60 H60A 109.5 . .
C59 C60 H60B 109.5 . .
H60A C60 H60B 109.5 . .
C59 C60 H60C 109.5 . .
H60A C60 H60C 109.5 . .
H60B C60 H60C 109.5 . .

loop_
_geom_bond_atom_site_label_1
_geom_bond_atom_site_label_2
_geom_bond_distance
_geom_bond_site_symmetry_2
Cu1 N31 2.005(2) .
Cu1 N31 2.005(2) 7_666
Cu1 N11 2.089(2) .
Cu1 N11 2.089(2) 7_666
Cu1 N21 2.195(2) .
Cu1 N21 2.195(2) 7_666
C1 N12 1.454(3) .
C1 N32 1.464(3) .
C1 N22 1.465(3) .
C1 C2 1.525(3) .
C2 O1 1.406(3) .
C2 H2A 0.9900 .
C2 H2B 0.9900 .
C3 O1 1.446(3) .
C3 C4 1.487(3) .
C3 H3A 0.9900 .
C3 H3B 0.9900 .
C4 C5 1.382(4) .
C4 C9 1.391(4) .
C5 C6 1.386(4) .
C5 H5 0.9500 .
C6 C7 1.390(4) .
C6 H6 0.9500 .
C7 C8 1.381(3) .
C7 C10 1.514(3) .
C8 C9 1.385(4) .
C8 H8 0.9500 .
C9 H9 0.9500 .
C10 N1 1.481(3) .
C10 H10A 0.9900 .
C10 H10B 0.9900 .
C11 N12 1.350(3) .
C11 C12 1.356(4) .
C11 H11 0.9500 .
C12 C13 1.387(4) .
C12 H12 0.9500 .
C13 N11 1.318(3) .
C13 H13 0.9500 .
C21 N22 1.353(3) .
C21 C22 1.362(4) .
C21 H21 0.9500 .
C22 C23 1.385(4) .
C22 H22 0.9500 .
C23 N21 1.319(4) .
C23 H23 0.9500 .
C31 N32 1.348(3) .
C31 C32 1.359(4) .
C31 H31 0.9500 .
C32 C33 1.384(4) .
C32 H32 0.9500 .
C33 N31 1.321(3) .
C33 H33 0.9500 .
C41 O2 1.214(3) .
C41 N1 1.402(3) .
C41 C42 1.470(3) .
C42 C46 1.376(3) .
C42 C43 1.415(3) .
C43 C44 1.407(3) .
C43 C49 1.416(3) .
C44 C52 1.372(4) .
C44 C45 1.474(4) .
C45 O3 1.224(3) .
C45 N1 1.392(3) .
C46 C47 1.400(4) .
C46 H46 0.9500 .
C47 C48 1.355(4) .
C47 H47 0.9500 .
C48 C49 1.410(4) .
C48 H48 0.9500 .
C49 C50 1.408(4) .
C50 C51 1.363(4) .
C50 H50 0.9500 .
C51 C52 1.394(4) .
C51 H51 0.9500 .
C52 H52 0.9500 .
N11 N12 1.364(3) .
N21 N22 1.364(3) .
N31 N32 1.369(3) .
B1 F1 1.371(3) .
B1 F4 1.372(4) .
B1 F3 1.384(3) .
B1 F2 1.389(4) .
C53 N51 1.136(10) .
C53 C54 1.348(13) .
C54 H54A 0.9800 .
C54 H54B 0.9800 .
C54 H54C 0.9800 .
C55 N52 1.175(8) .
C55 C56 1.404(7) .
C56 H56A 0.9800 .
C56 H56B 0.9800 .
C56 H56C 0.9800 .
C57 C58 1.507(19) .
C57 H57A 0.9800 .
C57 H57B 0.9800 .
C57 H57C 0.9800 .
C58 O4 1.545(17) .
C58 H58A 0.9900 .
C58 H58B 0.9900 .
O4 C59 1.430(12) .
C59 C60 1.496(17) .
C59 H59A 0.9900 .
C59 H59B 0.9900 .
C60 H60A 0.9800 .
C60 H60B 0.9800 .
C60 H60C 0.9800 .

loop_
_geom_torsion_atom_site_label_1
_geom_torsion_atom_site_label_2
_geom_torsion_atom_site_label_3
_geom_torsion_atom_site_label_4
_geom_torsion
_geom_torsion_site_symmetry_1
N12 C1 C2 O1 59.7(3) .
N32 C1 C2 O1 -62.0(3) .
N22 C1 C2 O1 179.70(19) .
O1 C3 C4 C5 101.9(3) .
O1 C3 C4 C9 -74.5(3) .
C9 C4 C5 C6 1.3(4) .
C3 C4 C5 C6 -175.2(2) .
C4 C5 C6 C7 1.6(4) .
C5 C6 C7 C8 -3.0(4) .
C5 C6 C7 C10 172.8(2) .
C6 C7 C8 C9 1.6(4) .
C10 C7 C8 C9 -174.2(2) .
C7 C8 C9 C4 1.2(4) .
C5 C4 C9 C8 -2.7(4) .
C3 C4 C9 C8 173.8(2) .
C8 C7 C10 N1 101.0(3) .
C6 C7 C10 N1 -74.7(3) .
N12 C11 C12 C13 -0.4(3) .
C11 C12 C13 N11 -0.8(3) .
N22 C21 C22 C23 -0.6(4) .
C21 C22 C23 N21 0.6(4) .
N32 C31 C32 C33 0.6(4) .
C31 C32 C33 N31 -0.2(4) .
O2 C41 C42 C46 -1.1(4) .
N1 C41 C42 C46 178.7(2) .
O2 C41 C42 C43 178.6(2) .
N1 C41 C42 C43 -1.5(3) .
C46 C42 C43 C44 178.4(2) .
C41 C42 C43 C44 -1.4(3) .
C46 C42 C43 C49 -0.5(3) .
C41 C42 C43 C49 179.7(2) .
C42 C43 C44 C52 -178.7(2) .
C49 C43 C44 C52 0.2(4) .
C42 C43 C44 C45 1.9(3) .
C49 C43 C44 C45 -179.1(2) .
C52 C44 C45 O3 -0.5(4) .
C43 C44 C45 O3 178.9(2) .
C52 C44 C45 N1 -179.0(2) .
C43 C44 C45 N1 0.4(3) .
C43 C42 C46 C47 1.1(4) .
C41 C42 C46 C47 -179.1(2) .
C42 C46 C47 C48 -0.5(4) .
C46 C47 C48 C49 -0.7(4) .
C47 C48 C49 C50 -178.2(3) .
C47 C48 C49 C43 1.2(4) .
C44 C43 C49 C50 -0.1(4) .
C42 C43 C49 C50 178.9(2) .
C44 C43 C49 C48 -179.5(2) .
C42 C43 C49 C48 -0.6(3) .
C48 C49 C50 C51 179.5(3) .
C43 C49 C50 C51 0.1(4) .
C49 C50 C51 C52 -0.2(5) .
C43 C44 C52 C51 -0.4(4) .
C45 C44 C52 C51 179.0(3) .
C50 C51 C52 C44 0.4(5) .
O3 C45 N1 C41 177.9(2) .
C44 C45 N1 C41 -3.6(3) .
O3 C45 N1 C10 2.9(3) .
C44 C45 N1 C10 -178.6(2) .
O2 C41 N1 C45 -176.0(2) .
C42 C41 N1 C45 4.1(3) .
O2 C41 N1 C10 -0.9(3) .
C42 C41 N1 C10 179.22(19) .
C7 C10 N1 C45 90.5(3) .
C7 C10 N1 C41 -84.9(3) .
C12 C13 N11 N12 1.6(3) .
C12 C13 N11 Cu1 -169.5(2) .
N31 Cu1 N11 C13 -143.8(3) .
N31 Cu1 N11 C13 36.2(3) 7_666
N21 Cu1 N11 C13 131.2(3) .
N21 Cu1 N11 C13 -48.8(3) 7_666
N31 Cu1 N11 N12 46.07(18) .
N31 Cu1 N11 N12 -133.93(18) 7_666
N21 Cu1 N11 N12 -38.91(18) .
N21 Cu1 N11 N12 141.10(18) 7_666
C12 C11 N12 N11 1.4(3) .
C12 C11 N12 C1 178.0(2) .
C13 N11 N12 C11 -1.9(3) .
Cu1 N11 N12 C11 170.87(17) .
C13 N11 N12 C1 -178.9(2) .
Cu1 N11 N12 C1 -6.1(3) .
N32 C1 N12 C11 130.6(2) .
N22 C1 N12 C11 -109.9(3) .
C2 C1 N12 C11 8.8(3) .
N32 C1 N12 N11 -53.0(3) .
N22 C1 N12 N11 66.5(3) .
C2 C1 N12 N11 -174.8(2) .
C22 C23 N21 N22 -0.3(4) .
C22 C23 N21 Cu1 -174.1(2) .
N31 Cu1 N21 C23 133.5(3) .
N31 Cu1 N21 C23 -46.5(3) 7_666
N11 Cu1 N21 C23 -142.4(3) .
N11 Cu1 N21 C23 37.6(3) 7_666
N31 Cu1 N21 N22 -39.78(18) .
N31 Cu1 N21 N22 140.23(18) 7_666
N11 Cu1 N21 N22 44.37(18) .
N11 Cu1 N21 N22 -135.63(18) 7_666
C22 C21 N22 N21 0.5(3) .
C22 C21 N22 C1 179.6(3) .
C23 N21 N22 C21 -0.1(3) .
Cu1 N21 N22 C21 175.13(18) .
C23 N21 N22 C1 -179.4(2) .
Cu1 N21 N22 C1 -4.1(3) .
N12 C1 N22 C21 122.6(3) .
N32 C1 N22 C21 -117.3(3) .
C2 C1 N22 C21 1.8(4) .
N12 C1 N22 N21 -58.4(3) .
N32 C1 N22 N21 61.8(3) .
C2 C1 N22 N21 -179.1(2) .
C32 C33 N31 N32 -0.3(3) .
C32 C33 N31 Cu1 -179.8(2) .
N11 Cu1 N31 C33 136.6(3) .
N11 Cu1 N31 C33 -43.4(3) 7_666
N21 Cu1 N31 C33 -139.3(3) .
N21 Cu1 N31 C33 40.7(3) 7_666
N11 Cu1 N31 N32 -42.77(18) .
N11 Cu1 N31 N32 137.23(18) 7_666
N21 Cu1 N31 N32 41.29(19) .
N21 Cu1 N31 N32 -138.71(19) 7_666
C32 C31 N32 N31 -0.8(3) .
C32 C31 N32 C1 179.0(3) .
C33 N31 N32 C31 0.7(3) .
Cu1 N31 N32 C31 -179.79(19) .
C33 N31 N32 C1 -179.2(2) .
Cu1 N31 N32 C1 0.4(3) .
N12 C1 N32 C31 -122.1(3) .
N22 C1 N32 C31 117.8(3) .
C2 C1 N32 C31 0.3(4) .
N12 C1 N32 N31 57.7(3) .
N22 C1 N32 N31 -62.4(3) .
C2 C1 N32 N31 -179.9(2) .
C1 C2 O1 C3 172.0(2) .
C4 C3 O1 C2 -176.4(2) .
C57 C58 O4 C59 158.1(19) .
C58 O4 C59 C60 144.7(18) .
